data_7019762
loop_
_publ_author_name
'Pan, Baofei'
'Bezpalko, Mark W.'
'Foxman, Bruce M.'
'Thomas, Christine M.'

_publ_section_title
;
 Heterolytic addition of E-H bonds across Pt-P bonds in Pt N-heterocyclic
 phosphenium/phosphido complexes.
;
_journal_issue 30
_journal_name_full 'Dalton transactions (Cambridge, England : 2003)'
_journal_page_first 9083
_journal_page_last 9090
_journal_paper_doi 10.1039/c2dt30455d
_journal_volume 41
_journal_year 2012
_chemical_formula_moiety 'C62 H53 N2 O P4 Pt, F6 P,2(C H2 Cl2)'
_chemical_formula_sum 'C64 H57 Cl4 F6 N2 O P5 Pt'
_chemical_formula_weight 1475.93
_space_group_IT_number 14
_symmetry_cell_setting monoclinic
_symmetry_space_group_name_Hall '-P 2ybc'
_symmetry_space_group_name_H-M 'P 1 21/c 1'
_atom_sites_solution_hydrogens difmap
_atom_sites_solution_primary other
_audit_creation_date 11-10-05
_audit_creation_method CRYSTALS_ver_14.30
_cell_angle_alpha 90
_cell_angle_beta 107.599(4)
_cell_angle_gamma 90
_cell_formula_units_Z 4
_cell_length_a 14.8742(10)
_cell_length_b 35.625(3)
_cell_length_c 11.9635(9)
_cell_measurement_reflns_used 9788
_cell_measurement_temperature 120
_cell_measurement_theta_max 30
_cell_measurement_theta_min 2
_cell_volume 6042.7(8)
_computing_cell_refinement 'Apex2 (Bruker AXS, 2006)'
_computing_data_collection 'Apex2 (Bruker AXS, 2006)'
_computing_data_reduction 'Apex2 (Bruker AXS, 2006)'
_computing_molecular_graphics 'CAMERON (Watkin et al., 1996)'
_computing_publication_material 'CRYSTALS (Betteridge et al., 2003)'
_computing_structure_refinement 'CRYSTALS (Betteridge et al., 2003)'
_computing_structure_solution 'Superflip (Palatinus & Chapuis, 2007)'
_diffrn_ambient_temperature 120
_diffrn_measured_fraction_theta_full 0.996
_diffrn_measured_fraction_theta_max 0.990
_diffrn_measurement_device Area
_diffrn_measurement_device_type 'Bruker Kappa Apex2'
_diffrn_measurement_method '\f & \w scans'
_diffrn_radiation_monochromator graphite
_diffrn_radiation_type 'Mo K\a'
_diffrn_radiation_wavelength 0.71073
_diffrn_reflns_av_R_equivalents 0.048
_diffrn_reflns_limit_h_max 20
_diffrn_reflns_limit_h_min -20
_diffrn_reflns_limit_k_max 50
_diffrn_reflns_limit_k_min -50
_diffrn_reflns_limit_l_max 16
_diffrn_reflns_limit_l_min -16
_diffrn_reflns_number 86823
_diffrn_reflns_theta_full 29.477
_diffrn_reflns_theta_max 30.079
_diffrn_reflns_theta_min 1.436
_diffrn_standards_number 0
_exptl_absorpt_coefficient_mu 2.695
_exptl_absorpt_correction_T_max 0.84
_exptl_absorpt_correction_T_min 0.69
_exptl_absorpt_correction_type numerical
_exptl_absorpt_process_details
;
Analytical Absorption (De Meulenaer & Tompa, 1965)
;
_exptl_crystal_colour 'light yellow'
_exptl_crystal_density_diffrn 1.622
_exptl_crystal_density_method 'not measured'
_exptl_crystal_description 'plate fragment'
_exptl_crystal_F_000 2952
_exptl_crystal_size_max 0.750
_exptl_crystal_size_mid 0.140
_exptl_crystal_size_min 0.064
_refine_diff_density_max 1.59
_refine_diff_density_min -2.76
_refine_ls_extinction_method None
_refine_ls_goodness_of_fit_ref 0.9711
_refine_ls_hydrogen_treatment constr
_refine_ls_matrix_type full
_refine_ls_number_parameters 743
_refine_ls_number_reflns 17579
_refine_ls_number_restraints 6
_refine_ls_R_factor_all 0.0550
_refine_ls_R_factor_gt 0.0418
_refine_ls_shift/su_max 0.0041448
_refine_ls_shift/su_mean 0.0000778
_refine_ls_structure_factor_coef Fsqd
_refine_ls_weighting_details
;
Method= Modified Sheldrick
w=1/[\s^2^(F^2^) + ( 0.05P)^2^ +28.72P]
,where P=(max(Fo^2^,0) + 2Fc^2^)/3
;
_refine_ls_weighting_scheme calc
_refine_ls_wR_factor_all 0.1067
_refine_ls_wR_factor_gt 0.1021
_refine_ls_wR_factor_ref 0.1067
_reflns_limit_h_max 19
_reflns_limit_h_min -20
_reflns_limit_k_max 50
_reflns_limit_k_min 0
_reflns_limit_l_max 16
_reflns_limit_l_min 0
_reflns_number_gt 14355
_reflns_number_total 17579
_reflns_threshold_expression I>2.0\s(I)
_oxford_diffrn_Wilson_B_factor 0.00
_oxford_diffrn_Wilson_scale 0.00
_oxford_refine_ls_r_factor_ref 0.0550
_oxford_refine_ls_scale 0.054801(5)
_oxford_reflns_number_all 17579
_oxford_reflns_threshold_expression_ref I>-10.0\s(I)
_oxford_structure_analysis_title 'bfpan_614_0ma in P2(1)/c'
_cod_data_source_file c2dt30455d.txt
_cod_data_source_block 4
_cod_depositor_comments
;
The following automatic conversions were performed:

'_symmetry_cell_setting' value 'Monoclinic' changed to 'monoclinic'
according to /home/saulius/struct/CIF-dictionaries/cif_core.dic
dictionary named 'cif_core.dic' version 2.4.1 from
2010-06-29.

'_atom_sites_solution_primary' value 'Other' changed to
'other' according to
/home/saulius/struct/CIF-dictionaries/cif_core.dic dictionary named
'cif_core.dic' version 2.4.1 from 2010-06-29.

Automatic conversion script
Id: cif_fix_values 1891 2012-01-12 08:04:46Z andrius 
;
_cod_original_sg_symbol_Hall '-P 2ybc '
_cod_original_sg_symbol_H-M 'P 1 21/c 1 '
_cod_original_formula_sum 'C64 H57 Cl4 F6 N2 O1 P5 Pt1'
_cod_database_code 7019762

loop_
_symmetry_equiv_pos_as_xyz
x,y,z
-x,-y,-z
-x,y+1/2,-z+1/2
x,-y+1/2,z+1/2

loop_
_atom_site_label
_atom_site_type_symbol
_atom_site_fract_x
_atom_site_fract_y
_atom_site_fract_z
_atom_site_U_iso_or_equiv
_atom_site_occupancy
_atom_site_adp_type
_atom_site_refinement_flags_posn
_atom_site_refinement_flags_adp
_atom_site_refinement_flags_occupancy
_atom_site_disorder_assembly
_atom_site_disorder_group
Pt1 Pt 0.300430(9) 0.400414(4) -0.006385(11) 0.0116 1.0000 Uani . . . . .
Cl1 Cl -0.1779(2) 0.27365(10) -0.2481(3) 0.1135 1.0000 Uani . U . . .
Cl2 Cl -0.2230(2) 0.29523(9) -0.0342(3) 0.1064 1.0000 Uani . . . . .
Cl3 Cl 0.6786(3) 0.36651(7) 0.7295(2) 0.1123 1.0000 Uani . . . . .
Cl4 Cl 0.59619(17) 0.31908(7) 0.5362(2) 0.0907 1.0000 Uani . . . . .
P1 P -0.13112(10) 0.36750(4) -0.59037(13) 0.0353 1.0000 Uani . . . . .
P2 P 0.19384(7) 0.35472(3) -0.07349(8) 0.0131 1.0000 Uani . . . . .
P3 P 0.36122(7) 0.39028(3) -0.16140(8) 0.0142 1.0000 Uani . . . . .
P4 P 0.39693(7) 0.37382(3) 0.16945(8) 0.0132 1.0000 Uani . . . . .
P5 P 0.18096(6) 0.44129(3) -0.00483(8) 0.0128 1.0000 Uani . . . . .
F10 F -0.2389(5) 0.3620(2) -0.6051(7) 0.066(2) 0.588(7) Uiso . . P 1 1
F11 F -0.2334(8) 0.3840(4) -0.6095(9) 0.063(3) 0.412(7) Uiso . . P 1 2
F20 F -0.1281(8) 0.4026(3) -0.5146(11) 0.112(4) 0.588(7) Uiso . . P 1 1
F21 F -0.1174(10) 0.3801(4) -0.4577(13) 0.097(4) 0.412(7) Uiso . . P 1 2
F30 F -0.1065(5) 0.34262(19) -0.4755(6) 0.0564(19) 0.588(7) Uiso . . P 1 1
F31 F -0.1818(9) 0.3293(4) -0.5660(12) 0.090(4) 0.412(7) Uiso . . P 1 2
F40 F -0.1334(5) 0.3315(2) -0.6680(7) 0.069(2) 0.588(7) Uiso . . P 1 1
F41 F -0.1506(10) 0.3553(4) -0.7202(13) 0.096(4) 0.412(7) Uiso . . P 1 2
F50 F -0.1591(6) 0.3905(3) -0.7091(8) 0.082(3) 0.588(7) Uiso . . P 1 1
F51 F -0.0884(8) 0.4052(3) -0.6154(10) 0.073(3) 0.412(7) Uiso . . P 1 2
F60 F -0.0220(9) 0.3727(4) -0.5769(11) 0.124(4) 0.588(7) Uiso . . P 1 1
F61 F -0.0256(8) 0.3507(3) -0.5553(9) 0.064(3) 0.412(7) Uiso . . P 1 2
O1 O 0.2029(2) 0.32130(8) 0.0217(2) 0.0187 1.0000 Uani . . . . .
N1 N 0.0816(2) 0.36889(9) -0.1213(3) 0.0173 1.0000 Uani . . . . .
N2 N 0.1888(2) 0.33568(9) -0.2014(3) 0.0167 1.0000 Uani . . . . .
C1 C 0.2119(3) 0.47882(10) 0.1037(3) 0.0141 1.0000 Uani . . . . .
C2 C 0.1592(3) 0.51208(11) 0.0891(3) 0.0178 1.0000 Uani . . . . .
C3 C 0.1849(3) 0.54029(11) 0.1716(4) 0.0207 1.0000 Uani . . . . .
C4 C 0.2619(3) 0.53582(12) 0.2712(4) 0.0225 1.0000 Uani . . . . .
C5 C 0.3146(3) 0.50325(12) 0.2859(4) 0.0237 1.0000 Uani . . . . .
C6 C 0.2903(3) 0.47483(11) 0.2031(3) 0.0178 1.0000 Uani . . . . .
C7 C 0.1319(3) 0.46802(10) -0.1394(3) 0.0158 1.0000 Uani . . . . .
C8 C 0.0397(3) 0.46423(12) -0.2109(4) 0.0214 1.0000 Uani . . . . .
C9 C 0.0061(3) 0.48565(14) -0.3125(4) 0.0267 1.0000 Uani . . . . .
C10 C 0.0647(3) 0.51179(13) -0.3412(4) 0.0257 1.0000 Uani . . . . .
C11 C 0.1571(3) 0.51562(12) -0.2707(4) 0.0224 1.0000 Uani . . . . .
C12 C 0.1911(3) 0.49370(11) -0.1710(3) 0.0201 1.0000 Uani . . . . .
C13 C 0.0791(3) 0.41834(10) 0.0205(3) 0.0156 1.0000 Uani . . . . .
C14 C 0.0399(3) 0.43225(11) 0.1058(4) 0.0198 1.0000 Uani . . . . .
C15 C -0.0373(3) 0.41517(13) 0.1252(4) 0.0251 1.0000 Uani . . . . .
C16 C -0.0786(3) 0.38437(12) 0.0589(4) 0.0253 1.0000 Uani . . . . .
C17 C -0.0410(3) 0.36978(12) -0.0247(4) 0.0223 1.0000 Uani . . . . .
C18 C 0.0396(3) 0.38566(11) -0.0415(3) 0.0165 1.0000 Uani . . . . .
C19 C 0.0256(3) 0.34619(14) -0.2212(4) 0.0266 1.0000 Uani . . . . .
C20 C 0.0941(3) 0.33488(14) -0.2873(4) 0.0269 1.0000 Uani . . . . .
C21 C 0.2686(3) 0.32088(11) -0.2299(3) 0.0167 1.0000 Uani . . . . .
C22 C 0.2617(3) 0.28480(12) -0.2759(4) 0.0217 1.0000 Uani . . . . .
C23 C 0.3363(3) 0.26879(12) -0.3065(4) 0.0241 1.0000 Uani . . . . .
C24 C 0.4179(3) 0.28927(12) -0.2928(4) 0.0262 1.0000 Uani . . . . .
C25 C 0.4247(3) 0.32557(12) -0.2495(4) 0.0227 1.0000 Uani . . . . .
C26 C 0.3517(3) 0.34174(11) -0.2150(3) 0.0160 1.0000 Uani . . . . .
C27 C 0.3080(3) 0.41437(11) -0.3000(3) 0.0186 1.0000 Uani . . . . .
C28 C 0.2115(3) 0.42035(12) -0.3348(4) 0.0230 1.0000 Uani . . . . .
C29 C 0.1654(4) 0.43485(14) -0.4456(4) 0.0307 1.0000 Uani . . . . .
C30 C 0.2168(4) 0.44461(14) -0.5200(4) 0.0332 1.0000 Uani . . . . .
C31 C 0.3129(4) 0.43877(14) -0.4861(4) 0.0306 1.0000 Uani . . . . .
C32 C 0.3589(3) 0.42321(12) -0.3780(4) 0.0244 1.0000 Uani . . . . .
C33 C 0.4858(3) 0.40301(11) -0.1153(3) 0.0174 1.0000 Uani . . . . .
C34 C 0.5093(3) 0.44094(12) -0.1219(4) 0.0230 1.0000 Uani . . . . .
C35 C 0.6002(3) 0.45337(13) -0.0676(4) 0.0284 1.0000 Uani . . . . .
C36 C 0.6693(3) 0.42843(14) -0.0044(4) 0.0278 1.0000 Uani . . . . .
C37 C 0.6457(3) 0.39089(13) 0.0029(4) 0.0263 1.0000 Uani . . . . .
C38 C 0.5548(3) 0.37851(12) -0.0516(4) 0.0209 1.0000 Uani . . . . .
C39 C 0.4752(3) 0.33616(11) 0.1516(3) 0.0169 1.0000 Uani . . . . .
C40 C 0.5710(3) 0.33606(13) 0.2113(4) 0.0267 1.0000 Uani . . . . .
C41 C 0.6296(3) 0.30860(14) 0.1876(5) 0.0385 1.0000 Uani . . . . .
C42 C 0.5928(3) 0.28169(13) 0.1027(5) 0.0344 1.0000 Uani . . . . .
C43 C 0.4973(3) 0.28100(12) 0.0447(4) 0.0248 1.0000 Uani . . . . .
C44 C 0.4388(3) 0.30833(11) 0.0688(3) 0.0182 1.0000 Uani . . . . .
C45 C 0.4786(3) 0.40735(11) 0.2642(3) 0.0169 1.0000 Uani . . . . .
C46 C 0.5286(3) 0.43170(11) 0.2137(4) 0.0203 1.0000 Uani . . . . .
C47 C 0.5909(3) 0.45760(12) 0.2825(4) 0.0250 1.0000 Uani . . . . .
C48 C 0.6019(3) 0.46012(14) 0.4010(4) 0.0308 1.0000 Uani . . . . .
C49 C 0.5524(4) 0.43632(14) 0.4516(4) 0.0319 1.0000 Uani . . . . .
C50 C 0.4916(3) 0.40943(12) 0.3840(3) 0.0229 1.0000 Uani . . . . .
C51 C 0.3349(3) 0.35352(11) 0.2654(3) 0.0167 1.0000 Uani . . . . .
C52 C 0.3658(3) 0.32138(13) 0.3307(4) 0.0261 1.0000 Uani . . . . .
C53 C 0.3184(4) 0.30784(14) 0.4058(4) 0.0346 1.0000 Uani . . . . .
C54 C 0.2405(4) 0.32635(13) 0.4173(4) 0.0292 1.0000 Uani . . . . .
C55 C 0.2074(3) 0.35773(13) 0.3511(4) 0.0273 1.0000 Uani . . . . .
C56 C 0.2539(3) 0.37138(12) 0.2747(4) 0.0216 1.0000 Uani . . . . .
C57 C 0.1340(3) 0.29400(12) 0.0171(4) 0.0223 1.0000 Uani . . . . .
C58 C 0.0822(3) 0.29751(13) 0.0946(4) 0.0282 1.0000 Uani . . . . .
C59 C 0.0145(4) 0.27121(15) 0.0945(5) 0.0377 1.0000 Uani . . . . .
C60 C -0.0009(4) 0.24130(14) 0.0147(5) 0.0386 1.0000 Uani . . . . .
C61 C 0.0525(4) 0.23794(14) -0.0598(5) 0.0360 1.0000 Uani . . . . .
C62 C 0.1218(4) 0.26397(13) -0.0586(4) 0.0292 1.0000 Uani . . . . .
C63 C -0.2466(9) 0.2640(4) -0.1508(11) 0.1240 1.0000 Uani . U . . .
C64 C 0.6878(5) 0.3504(2) 0.5959(6) 0.0585 1.0000 Uani . . . . .
H1 H 0.3571 0.4349 0.0175 0.0447 1.0000 Uiso R . . . .
H21 H 0.1068 0.5154 0.0232 0.0230 1.0000 Uiso R . . . .
H31 H 0.1502 0.5622 0.1589 0.0257 1.0000 Uiso R . . . .
H41 H 0.2784 0.5547 0.3268 0.0282 1.0000 Uiso R . . . .
H51 H 0.3667 0.5003 0.3518 0.0288 1.0000 Uiso R . . . .
H61 H 0.3257 0.4530 0.2133 0.0221 1.0000 Uiso R . . . .
H81 H -0.0002 0.4469 -0.1903 0.0271 1.0000 Uiso R . . . .
H91 H -0.0554 0.4819 -0.3611 0.0329 1.0000 Uiso R . . . .
H101 H 0.0416 0.5267 -0.4081 0.0319 1.0000 Uiso R . . . .
H111 H 0.1975 0.5330 -0.2903 0.0281 1.0000 Uiso R . . . .
H121 H 0.2536 0.4961 -0.1246 0.0262 1.0000 Uiso R . . . .
H141 H 0.0668 0.4535 0.1502 0.0246 1.0000 Uiso R . . . .
H151 H -0.0620 0.4244 0.1822 0.0312 1.0000 Uiso R . . . .
H161 H -0.1304 0.3732 0.0711 0.0322 1.0000 Uiso R . . . .
H171 H -0.0693 0.3491 -0.0685 0.0281 1.0000 Uiso R . . . .
H191 H -0.0257 0.3613 -0.2703 0.0342 1.0000 Uiso R . . . .
H192 H 0.0002 0.3239 -0.1927 0.0340 1.0000 Uiso R . . . .
H201 H 0.0918 0.3524 -0.3498 0.0339 1.0000 Uiso R . . . .
H202 H 0.0801 0.3101 -0.3202 0.0341 1.0000 Uiso R . . . .
H221 H 0.2064 0.2710 -0.2855 0.0268 1.0000 Uiso R . . . .
H231 H 0.3310 0.2444 -0.3359 0.0302 1.0000 Uiso R . . . .
H241 H 0.4682 0.2791 -0.3125 0.0327 1.0000 Uiso R . . . .
H251 H 0.4793 0.3395 -0.2443 0.0278 1.0000 Uiso R . . . .
H281 H 0.1770 0.4152 -0.2838 0.0289 1.0000 Uiso R . . . .
H291 H 0.1001 0.4378 -0.4693 0.0390 1.0000 Uiso R . . . .
H301 H 0.1870 0.4549 -0.5930 0.0410 1.0000 Uiso R . . . .
H311 H 0.3471 0.4455 -0.5372 0.0380 1.0000 Uiso R . . . .
H321 H 0.4239 0.4187 -0.3566 0.0300 1.0000 Uiso R . . . .
H341 H 0.4634 0.4579 -0.1628 0.0290 1.0000 Uiso R . . . .
H351 H 0.6147 0.4785 -0.0741 0.0360 1.0000 Uiso R . . . .
H361 H 0.7311 0.4369 0.0328 0.0350 1.0000 Uiso R . . . .
H371 H 0.6909 0.3741 0.0452 0.0330 1.0000 Uiso R . . . .
H381 H 0.5392 0.3532 -0.0457 0.0258 1.0000 Uiso R . . . .
H401 H 0.5959 0.3545 0.2671 0.0341 1.0000 Uiso R . . . .
H411 H 0.6937 0.3081 0.2296 0.0478 1.0000 Uiso R . . . .
H421 H 0.6323 0.2647 0.0835 0.0429 1.0000 Uiso R . . . .
H431 H 0.4732 0.2625 -0.0101 0.0311 1.0000 Uiso R . . . .
H441 H 0.3746 0.3083 0.0294 0.0231 1.0000 Uiso R . . . .
H461 H 0.5200 0.4308 0.1335 0.0259 1.0000 Uiso R . . . .
H471 H 0.6260 0.4731 0.2491 0.0320 1.0000 Uiso R . . . .
H481 H 0.6427 0.4778 0.4468 0.0381 1.0000 Uiso R . . . .
H491 H 0.5593 0.4383 0.5315 0.0399 1.0000 Uiso R . . . .
H501 H 0.4600 0.3929 0.4191 0.0288 1.0000 Uiso R . . . .
H521 H 0.4180 0.3087 0.3238 0.0330 1.0000 Uiso R . . . .
H531 H 0.3402 0.2863 0.4500 0.0430 1.0000 Uiso R . . . .
H541 H 0.2107 0.3176 0.4698 0.0361 1.0000 Uiso R . . . .
H551 H 0.1533 0.3699 0.3564 0.0343 1.0000 Uiso R . . . .
H561 H 0.2304 0.3923 0.2287 0.0269 1.0000 Uiso R . . . .
H581 H 0.0929 0.3176 0.1465 0.0348 1.0000 Uiso R . . . .
H591 H -0.0203 0.2737 0.1474 0.0467 1.0000 Uiso R . . . .
H601 H -0.0479 0.2233 0.0122 0.0480 1.0000 Uiso R . . . .
H611 H 0.0416 0.2179 -0.1122 0.0445 1.0000 Uiso R . . . .
H621 H 0.1589 0.2615 -0.1088 0.0358 1.0000 Uiso R . . . .
H631 H -0.3153 0.2659 -0.1956 0.1523 1.0000 Uiso R . . . .
H632 H -0.2317 0.2379 -0.1190 0.1525 1.0000 Uiso R . . . .
H641 H 0.6872 0.3711 0.5423 0.0711 1.0000 Uiso R . . . .
H642 H 0.7467 0.3367 0.6118 0.0711 1.0000 Uiso R . . . .

loop_
_atom_site_aniso_label
_atom_site_aniso_U_11
_atom_site_aniso_U_22
_atom_site_aniso_U_33
_atom_site_aniso_U_23
_atom_site_aniso_U_13
_atom_site_aniso_U_12
Pt1 0.01179(6) 0.01162(6) 0.01174(6) -0.00069(5) 0.00389(4) -0.00021(5)
Cl1 0.0889(19) 0.143(3) 0.0981(19) -0.0108(18) 0.0128(15) 0.0079(18)
Cl2 0.0926(18) 0.0970(19) 0.140(2) -0.0164(18) 0.0511(18) -0.0104(15)
Cl3 0.200(3) 0.0758(15) 0.0932(17) -0.0252(13) 0.092(2) -0.0498(18)
Cl4 0.0809(15) 0.0773(14) 0.0883(15) 0.0259(12) -0.0126(12) -0.0313(12)
P1 0.0297(6) 0.0338(7) 0.0397(7) 0.0054(5) 0.0066(5) -0.0024(5)
P2 0.0124(4) 0.0130(4) 0.0136(4) -0.0018(3) 0.0034(3) -0.0011(3)
P3 0.0169(4) 0.0137(4) 0.0134(4) -0.0004(3) 0.0067(3) -0.0005(3)
P4 0.0133(4) 0.0133(4) 0.0126(4) 0.0003(3) 0.0031(3) -0.0007(3)
P5 0.0125(4) 0.0127(4) 0.0132(4) 0.0000(3) 0.0040(3) 0.0004(3)
O1 0.0201(14) 0.0157(13) 0.0184(13) 0.0016(10) 0.0029(11) -0.0042(11)
N1 0.0126(15) 0.0195(16) 0.0185(15) -0.0056(12) 0.0027(12) -0.0023(12)
N2 0.0150(15) 0.0191(15) 0.0149(14) -0.0071(12) 0.0031(12) -0.0006(12)
C1 0.0159(17) 0.0135(16) 0.0144(15) 0.0005(13) 0.0070(13) 0.0002(13)
C2 0.0154(17) 0.0157(17) 0.0213(18) -0.0004(14) 0.0042(14) 0.0017(14)
C3 0.0213(19) 0.0153(17) 0.028(2) -0.0011(15) 0.0115(16) 0.0022(15)
C4 0.030(2) 0.0181(18) 0.0215(19) -0.0075(15) 0.0109(17) -0.0029(16)
C5 0.028(2) 0.023(2) 0.0178(18) -0.0010(15) 0.0038(16) 0.0021(17)
C6 0.0214(19) 0.0163(17) 0.0158(16) 0.0010(13) 0.0057(14) 0.0016(15)
C7 0.0177(18) 0.0139(16) 0.0159(16) -0.0004(13) 0.0053(14) 0.0028(14)
C8 0.0163(18) 0.025(2) 0.0215(18) 0.0024(15) 0.0040(15) 0.0025(16)
C9 0.018(2) 0.037(2) 0.0210(19) 0.0016(17) -0.0003(16) 0.0058(18)
C10 0.030(2) 0.029(2) 0.0170(18) 0.0041(16) 0.0058(16) 0.0106(18)
C11 0.029(2) 0.0205(19) 0.0193(18) 0.0037(15) 0.0090(16) 0.0038(16)
C12 0.0211(19) 0.0198(18) 0.0175(17) 0.0008(14) 0.0030(15) 0.0013(15)
C13 0.0133(17) 0.0133(16) 0.0208(17) 0.0013(13) 0.0060(14) 0.0024(13)
C14 0.0207(19) 0.0173(18) 0.0241(19) 0.0001(15) 0.0110(16) 0.0040(15)
C15 0.024(2) 0.025(2) 0.033(2) 0.0026(17) 0.0182(18) 0.0061(17)
C16 0.019(2) 0.022(2) 0.040(2) 0.0026(18) 0.0151(18) -0.0017(16)
C17 0.0155(18) 0.0204(19) 0.032(2) -0.0003(16) 0.0088(16) -0.0017(15)
C18 0.0128(17) 0.0172(17) 0.0202(17) 0.0011(14) 0.0059(14) 0.0026(14)
C19 0.0167(19) 0.034(2) 0.025(2) -0.0117(18) -0.0005(15) -0.0021(17)
C20 0.020(2) 0.038(2) 0.0181(18) -0.0118(17) -0.0018(15) 0.0008(18)
C21 0.0199(18) 0.0173(17) 0.0140(16) -0.0021(13) 0.0067(14) 0.0009(14)
C22 0.027(2) 0.0186(18) 0.0215(18) -0.0042(15) 0.0107(16) -0.0024(16)
C23 0.034(2) 0.0158(18) 0.025(2) -0.0060(15) 0.0120(18) 0.0028(17)
C24 0.028(2) 0.025(2) 0.030(2) -0.0072(17) 0.0137(18) 0.0047(17)
C25 0.023(2) 0.023(2) 0.0243(19) -0.0049(16) 0.0105(16) -0.0008(16)
C26 0.0209(18) 0.0153(17) 0.0134(15) -0.0004(13) 0.0074(14) 0.0007(14)
C27 0.026(2) 0.0174(17) 0.0140(16) 0.0003(14) 0.0081(15) 0.0026(15)
C28 0.027(2) 0.023(2) 0.0186(18) -0.0011(15) 0.0069(16) 0.0049(17)
C29 0.034(2) 0.035(2) 0.021(2) -0.0003(18) 0.0034(18) 0.013(2)
C30 0.051(3) 0.031(2) 0.0150(18) 0.0031(17) 0.0066(19) 0.015(2)
C31 0.044(3) 0.031(2) 0.0181(19) 0.0059(17) 0.0123(19) 0.002(2)
C32 0.031(2) 0.026(2) 0.0190(18) 0.0003(16) 0.0113(17) -0.0014(18)
C33 0.0175(17) 0.0214(18) 0.0170(16) -0.0044(14) 0.0107(14) -0.0036(15)
C34 0.027(2) 0.0208(19) 0.0229(19) 0.0006(15) 0.0094(16) -0.0025(17)
C35 0.033(2) 0.026(2) 0.030(2) -0.0025(18) 0.0147(19) -0.0126(19)
C36 0.021(2) 0.034(2) 0.031(2) -0.0064(18) 0.0113(17) -0.0111(18)
C37 0.0184(19) 0.029(2) 0.034(2) 0.0002(18) 0.0112(17) -0.0008(17)
C38 0.0209(19) 0.0206(19) 0.0248(19) -0.0010(15) 0.0122(16) -0.0023(15)
C39 0.0183(18) 0.0150(17) 0.0185(17) 0.0031(13) 0.0073(14) 0.0019(14)
C40 0.021(2) 0.022(2) 0.034(2) -0.0039(17) 0.0052(18) 0.0007(16)
C41 0.019(2) 0.031(3) 0.063(3) -0.006(2) 0.006(2) 0.0072(19)
C42 0.027(2) 0.019(2) 0.062(3) -0.003(2) 0.021(2) 0.0058(18)
C43 0.031(2) 0.0153(18) 0.033(2) 0.0016(16) 0.0162(19) -0.0013(17)
C44 0.0201(18) 0.0164(17) 0.0185(17) 0.0028(14) 0.0064(14) -0.0006(14)
C45 0.0133(17) 0.0171(18) 0.0184(17) -0.0019(13) 0.0017(13) -0.0002(13)
C46 0.0186(19) 0.0214(19) 0.0198(18) -0.0010(15) 0.0042(15) -0.0016(15)
C47 0.019(2) 0.023(2) 0.031(2) -0.0017(17) 0.0050(17) -0.0048(16)
C48 0.028(2) 0.032(2) 0.028(2) -0.0113(18) 0.0015(18) -0.0115(19)
C49 0.036(3) 0.039(3) 0.0178(19) -0.0114(18) 0.0050(18) -0.013(2)
C50 0.026(2) 0.026(2) 0.0152(17) -0.0009(15) 0.0030(15) -0.0034(16)
C51 0.0209(19) 0.0161(17) 0.0138(16) -0.0006(13) 0.0061(14) -0.0019(14)
C52 0.030(2) 0.025(2) 0.025(2) 0.0100(17) 0.0098(17) 0.0058(18)
C53 0.053(3) 0.029(2) 0.027(2) 0.0141(19) 0.021(2) 0.006(2)
C54 0.041(3) 0.026(2) 0.027(2) 0.0002(17) 0.019(2) -0.007(2)
C55 0.029(2) 0.032(2) 0.026(2) -0.0033(18) 0.0144(18) -0.0040(18)
C56 0.023(2) 0.023(2) 0.0208(18) 0.0021(15) 0.0082(16) -0.0005(16)
C57 0.0206(19) 0.0186(19) 0.0253(19) 0.0046(15) 0.0033(16) -0.0030(15)
C58 0.030(2) 0.025(2) 0.029(2) 0.0037(18) 0.0090(18) -0.0018(18)
C59 0.032(3) 0.035(3) 0.050(3) 0.016(2) 0.017(2) -0.001(2)
C60 0.030(3) 0.028(2) 0.053(3) 0.014(2) 0.005(2) -0.010(2)
C61 0.037(3) 0.025(2) 0.039(3) 0.001(2) 0.000(2) -0.009(2)
C62 0.035(3) 0.022(2) 0.029(2) 0.0004(17) 0.0088(19) -0.0013(19)
C63 0.110(7) 0.144(8) 0.107(7) -0.022(6) 0.017(6) -0.016(6)
C64 0.066(4) 0.054(4) 0.065(4) -0.008(3) 0.035(4) -0.015(3)

loop_
_atom_type_symbol
_atom_type_scat_dispersion_real
_atom_type_scat_dispersion_imag
_atom_type_scat_Cromer_Mann_a1
_atom_type_scat_Cromer_Mann_b1
_atom_type_scat_Cromer_Mann_a2
_atom_type_scat_Cromer_Mann_b2
_atom_type_scat_Cromer_Mann_a3
_atom_type_scat_Cromer_Mann_b3
_atom_type_scat_Cromer_Mann_a4
_atom_type_scat_Cromer_Mann_b4
_atom_type_scat_Cromer_Mann_c
_atom_type_scat_source
C 0.0033 0.0016 2.3100 20.8439 1.0200 10.2075 1.5886 0.5687 0.8650 51.6512 0.2156 'International Tables Vol C 4.2.6.8 and 6.1.1.4'
H 0.0000 0.0000 0.4930 10.5109 0.3229 26.1257 0.1402 3.1424 0.0408 57.7998 0.0030 'International Tables Vol C 4.2.6.8 and 6.1.1.4'
N 0.0061 0.0033 12.2126 0.0057 3.1322 9.8933 2.0125 28.9975 1.1663 0.5826 -11.5290 'International Tables Vol C 4.2.6.8 and 6.1.1.4'
O 0.0106 0.0060 3.0485 13.2771 2.2868 5.7011 1.5463 0.3239 0.8670 32.9089 0.2508 'International Tables Vol C 4.2.6.8 and 6.1.1.4'
F 0.0171 0.0103 3.5392 10.2825 2.6412 4.2944 1.5170 0.2615 1.0243 26.1476 0.2776 'International Tables Vol C 4.2.6.8 and 6.1.1.4'
P 0.1023 0.0942 6.4345 1.9067 4.1791 27.1570 1.7800 0.5260 1.4908 68.1645 1.1149 'International Tables Vol C 4.2.6.8 and 6.1.1.4'
Pt -1.7033 8.3905 27.0059 1.5129 17.7639 8.8117 15.7131 0.4246 5.7837 38.6103 11.6883 'International Tables Vol C 4.2.6.8 and 6.1.1.4'
Cl 0.1484 0.1585 11.4604 0.0104 7.1964 1.1662 6.2556 18.5194 1.6455 47.7784 -9.5574 'International Tables Vol C 4.2.6.8 and 6.1.1.4'

loop_
_geom_angle_atom_site_label_1
_geom_angle_atom_site_label_2
_geom_angle_atom_site_label_3
_geom_angle
_geom_angle_publ_flag
P2 Pt1 P3 90.29(3) yes
P2 Pt1 P4 101.62(3) yes
P3 Pt1 P4 111.77(3) yes
P2 Pt1 P5 89.89(3) yes
P3 Pt1 P5 126.32(3) yes
P4 Pt1 P5 120.68(3) yes
P2 Pt1 H1 168.0 no
P3 Pt1 H1 86.9 no
P4 Pt1 H1 90.2 no
P5 Pt1 H1 82.4 no
F10 P1 F20 90.9(5) yes
F10 P1 F30 89.3(4) yes
F20 P1 F30 89.2(5) yes
F10 P1 F40 89.6(4) yes
F20 P1 F40 179.5(5) yes
F30 P1 F40 90.8(4) yes
F10 P1 F50 88.9(4) yes
F20 P1 F50 93.5(6) yes
F30 P1 F50 176.9(4) yes
F40 P1 F50 86.6(4) yes
F10 P1 F60 179.1(6) yes
F20 P1 F60 90.0(6) yes
F30 P1 F60 90.9(5) yes
F40 P1 F60 89.6(6) yes
F50 P1 F60 90.8(6) yes
F11 P1 F21 82.4(7) yes
F11 P1 F31 81.9(6) yes
F21 P1 F31 89.1(7) yes
F11 P1 F41 94.5(7) yes
F21 P1 F41 176.7(7) yes
F31 P1 F41 89.4(7) yes
F11 P1 F51 94.7(6) yes
F21 P1 F51 90.7(7) yes
F31 P1 F51 176.6(6) yes
F41 P1 F51 90.7(7) yes
F11 P1 F61 173.6(6) yes
F21 P1 F61 91.4(6) yes
F31 P1 F61 96.3(6) yes
F41 P1 F61 91.7(7) yes
F51 P1 F61 87.1(6) yes
Pt1 P2 O1 112.37(11) yes
Pt1 P2 N1 115.35(12) yes
O1 P2 N1 108.90(16) yes
Pt1 P2 N2 117.26(12) yes
O1 P2 N2 108.59(16) yes
N1 P2 N2 92.62(16) yes
Pt1 P3 C26 114.67(12) yes
Pt1 P3 C27 119.09(13) yes
C26 P3 C27 99.18(17) yes
Pt1 P3 C33 108.99(12) yes
C26 P3 C33 107.70(18) yes
C27 P3 C33 106.28(18) yes
Pt1 P4 C39 115.32(13) yes
Pt1 P4 C45 113.66(13) yes
C39 P4 C45 102.93(18) yes
Pt1 P4 C51 115.69(13) yes
C39 P4 C51 104.07(17) yes
C45 P4 C51 103.62(18) yes
Pt1 P5 C1 116.12(12) yes
Pt1 P5 C7 115.31(12) yes
C1 P5 C7 101.15(17) yes
Pt1 P5 C13 113.55(12) yes
C1 P5 C13 104.72(17) yes
C7 P5 C13 104.45(17) yes
P2 O1 C57 125.2(3) yes
P2 N1 C18 119.6(3) yes
P2 N1 C19 111.9(3) yes
C18 N1 C19 121.3(3) yes
P2 N2 C20 114.9(3) yes
P2 N2 C21 124.2(3) yes
C20 N2 C21 120.9(3) yes
P5 C1 C2 121.3(3) yes
P5 C1 C6 119.8(3) yes
C2 C1 C6 118.9(3) yes
C1 C2 C3 120.2(4) yes
C1 C2 H21 120.3 no
C3 C2 H21 119.5 no
C2 C3 C4 120.6(4) yes
C2 C3 H31 118.6 no
C4 C3 H31 120.8 no
C3 C4 C5 119.6(4) yes
C3 C4 H41 120.2 no
C5 C4 H41 120.1 no
C4 C5 C6 120.5(4) yes
C4 C5 H51 119.8 no
C6 C5 H51 119.7 no
C1 C6 C5 120.2(4) yes
C1 C6 H61 119.5 no
C5 C6 H61 120.3 no
P5 C7 C8 123.5(3) yes
P5 C7 C12 117.6(3) yes
C8 C7 C12 118.9(4) yes
C7 C8 C9 120.8(4) yes
C7 C8 H81 119.2 no
C9 C8 H81 120.0 no
C8 C9 C10 119.8(4) yes
C8 C9 H91 119.4 no
C10 C9 H91 120.8 no
C9 C10 C11 119.8(4) yes
C9 C10 H101 119.8 no
C11 C10 H101 120.4 no
C10 C11 C12 120.3(4) yes
C10 C11 H111 120.3 no
C12 C11 H111 119.3 no
C7 C12 C11 120.3(4) yes
C7 C12 H121 119.8 no
C11 C12 H121 119.9 no
P5 C13 C14 120.5(3) yes
P5 C13 C18 121.1(3) yes
C14 C13 C18 118.3(3) yes
C13 C14 C15 120.9(4) yes
C13 C14 H141 119.6 no
C15 C14 H141 119.5 no
C14 C15 C16 120.1(4) yes
C14 C15 H151 120.1 no
C16 C15 H151 119.8 no
C15 C16 C17 120.3(4) yes
C15 C16 H161 120.1 no
C17 C16 H161 119.6 no
C16 C17 C18 120.3(4) yes
C16 C17 H171 119.6 no
C18 C17 H171 120.2 no
N1 C18 C13 120.2(3) yes
N1 C18 C17 119.9(4) yes
C13 C18 C17 119.9(4) yes
N1 C19 C20 105.3(3) yes
N1 C19 H191 109.4 no
C20 C19 H191 111.0 no
N1 C19 H192 110.1 no
C20 C19 H192 110.8 no
H191 C19 H192 110.0 no
C19 C20 N2 106.3(3) yes
C19 C20 H201 111.0 no
N2 C20 H201 109.2 no
C19 C20 H202 111.1 no
N2 C20 H202 110.2 no
H201 C20 H202 108.9 no
N2 C21 C22 117.9(3) yes
N2 C21 C26 122.4(3) yes
C22 C21 C26 119.7(4) yes
C21 C22 C23 120.9(4) yes
C21 C22 H221 119.4 no
C23 C22 H221 119.7 no
C22 C23 C24 119.6(4) yes
C22 C23 H231 119.9 no
C24 C23 H231 120.5 no
C23 C24 C25 120.0(4) yes
C23 C24 H241 120.8 no
C25 C24 H241 119.3 no
C24 C25 C26 121.3(4) yes
C24 C25 H251 118.9 no
C26 C25 H251 119.8 no
P3 C26 C21 121.0(3) yes
P3 C26 C25 120.4(3) yes
C21 C26 C25 118.5(3) yes
P3 C27 C28 118.2(3) yes
P3 C27 C32 122.5(3) yes
C28 C27 C32 119.0(4) yes
C27 C28 C29 120.7(4) yes
C27 C28 H281 120.1 no
C29 C28 H281 119.2 no
C28 C29 C30 119.8(5) yes
C28 C29 H291 119.9 no
C30 C29 H291 120.4 no
C29 C30 C31 120.0(4) yes
C29 C30 H301 120.4 no
C31 C30 H301 119.6 no
C30 C31 C32 120.8(4) yes
C30 C31 H311 119.3 no
C32 C31 H311 120.0 no
C27 C32 C31 119.8(4) yes
C27 C32 H321 120.0 no
C31 C32 H321 120.2 no
P3 C33 C34 118.0(3) yes
P3 C33 C38 121.7(3) yes
C34 C33 C38 118.8(4) yes
C33 C34 C35 120.4(4) yes
C33 C34 H341 120.0 no
C35 C34 H341 119.6 no
C34 C35 C36 120.4(4) yes
C34 C35 H351 119.2 no
C36 C35 H351 120.5 no
C35 C36 C37 119.2(4) yes
C35 C36 H361 120.4 no
C37 C36 H361 120.4 no
C36 C37 C38 120.4(4) yes
C36 C37 H371 119.9 no
C38 C37 H371 119.7 no
C33 C38 C37 120.9(4) yes
C33 C38 H381 119.1 no
C37 C38 H381 120.0 no
P4 C39 C40 122.2(3) yes
P4 C39 C44 118.8(3) yes
C40 C39 C44 118.9(4) yes
C39 C40 C41 120.3(4) yes
C39 C40 H401 119.5 no
C41 C40 H401 120.2 no
C40 C41 C42 120.2(5) yes
C40 C41 H411 120.2 no
C42 C41 H411 119.6 no
C41 C42 C43 120.0(4) yes
C41 C42 H421 119.9 no
C43 C42 H421 120.1 no
C42 C43 C44 119.8(4) yes
C42 C43 H431 119.4 no
C44 C43 H431 120.9 no
C43 C44 C39 120.8(4) yes
C43 C44 H441 120.3 no
C39 C44 H441 118.8 no
P4 C45 C46 118.6(3) yes
P4 C45 C50 122.2(3) yes
C46 C45 C50 119.2(4) yes
C45 C46 C47 120.3(4) yes
C45 C46 H461 120.1 no
C47 C46 H461 119.6 no
C46 C47 C48 120.2(4) yes
C46 C47 H471 120.0 no
C48 C47 H471 119.7 no
C47 C48 C49 119.9(4) yes
C47 C48 H481 120.2 no
C49 C48 H481 120.0 no
C48 C49 C50 120.5(4) yes
C48 C49 H491 119.8 no
C50 C49 H491 119.8 no
C49 C50 C45 119.9(4) yes
C49 C50 H501 120.1 no
C45 C50 H501 120.0 no
P4 C51 C52 122.6(3) yes
P4 C51 C56 118.8(3) yes
C52 C51 C56 118.7(4) yes
C51 C52 C53 120.5(4) yes
C51 C52 H521 120.0 no
C53 C52 H521 119.6 no
C52 C53 C54 120.4(4) yes
C52 C53 H531 119.7 no
C54 C53 H531 119.8 no
C53 C54 C55 120.0(4) yes
C53 C54 H541 119.8 no
C55 C54 H541 120.2 no
C54 C55 C56 120.0(4) yes
C54 C55 H551 120.4 no
C56 C55 H551 119.5 no
C51 C56 C55 120.4(4) yes
C51 C56 H561 119.8 no
C55 C56 H561 119.8 no
O1 C57 C58 117.5(4) yes
O1 C57 C62 120.9(4) yes
C58 C57 C62 121.6(4) yes
C57 C58 C59 119.7(5) yes
C57 C58 H581 120.0 no
C59 C58 H581 120.2 no
C58 C59 C60 119.1(5) yes
C58 C59 H591 119.4 no
C60 C59 H591 121.5 no
C59 C60 C61 120.2(5) yes
C59 C60 H601 120.3 no
C61 C60 H601 119.4 no
C60 C61 C62 120.9(5) yes
C60 C61 H611 119.3 no
C62 C61 H611 119.8 no
C61 C62 C57 118.4(5) yes
C61 C62 H621 120.9 no
C57 C62 H621 120.7 no
Cl1 C63 Cl2 112.4(7) yes
Cl1 C63 H631 109.1 no
Cl2 C63 H631 108.1 no
Cl1 C63 H632 108.7 no
Cl2 C63 H632 108.7 no
H631 C63 H632 109.8 no
Cl3 C64 Cl4 108.6(4) yes
Cl3 C64 H641 111.5 no
Cl4 C64 H641 111.4 no
Cl3 C64 H642 107.6 no
Cl4 C64 H642 107.9 no
H641 C64 H642 109.7 no

loop_
_geom_bond_atom_site_label_1
_geom_bond_atom_site_label_2
_geom_bond_distance
_geom_bond_publ_flag
Pt1 P2 2.2445(9) yes
Pt1 P3 2.3240(9) yes
Pt1 P4 2.3573(9) yes
Pt1 P5 2.3018(9) yes
Pt1 H1 1.468 no
Cl1 C63 1.799(13) yes
Cl2 C63 1.737(12) yes
Cl3 C64 1.741(7) yes
Cl4 C64 1.738(7) yes
P1 F10 1.572(8) yes
P1 F20 1.536(11) yes
P1 F30 1.583(7) yes
P1 F40 1.578(8) yes
P1 F50 1.583(9) yes
P1 F60 1.593(13) yes
P1 F11 1.582(11) yes
P1 F21 1.602(15) yes
P1 F31 1.624(13) yes
P1 F41 1.553(14) yes
P1 F51 1.554(11) yes
P1 F61 1.612(11) yes
P2 O1 1.625(3) yes
P2 N1 1.671(3) yes
P2 N2 1.654(3) yes
P3 C26 1.835(4) yes
P3 C27 1.822(4) yes
P3 C33 1.824(4) yes
P4 C39 1.831(4) yes
P4 C45 1.832(4) yes
P4 C51 1.826(4) yes
P5 C1 1.823(4) yes
P5 C7 1.822(4) yes
P5 C13 1.826(4) yes
O1 C57 1.402(5) yes
N1 C18 1.421(5) yes
N1 C19 1.474(5) yes
N2 C20 1.472(5) yes
N2 C21 1.431(5) yes
C1 C2 1.402(5) yes
C1 C6 1.398(5) yes
C2 C3 1.379(5) yes
C2 H21 0.933 no
C3 C4 1.389(6) yes
C3 H31 0.923 no
C4 C5 1.382(6) yes
C4 H41 0.926 no
C5 C6 1.386(5) yes
C5 H51 0.929 no
C6 H61 0.927 no
C7 C8 1.385(5) yes
C7 C12 1.399(5) yes
C8 C9 1.394(6) yes
C8 H81 0.940 no
C9 C10 1.388(7) yes
C9 H91 0.933 no
C10 C11 1.384(6) yes
C10 H101 0.935 no
C11 C12 1.387(5) yes
C11 H111 0.941 no
C12 H121 0.932 no
C13 C14 1.409(5) yes
C13 C18 1.410(5) yes
C14 C15 1.380(6) yes
C14 H141 0.941 no
C15 C16 1.384(6) yes
C15 H151 0.928 no
C16 C17 1.386(6) yes
C16 H161 0.916 no
C17 C18 1.394(5) yes
C17 H171 0.928 no
C19 C20 1.521(6) yes
C19 H191 0.974 no
C19 H192 0.983 no
C20 H201 0.967 no
C20 H202 0.962 no
C21 C22 1.390(5) yes
C21 C26 1.407(5) yes
C22 C23 1.392(6) yes
C22 H221 0.935 no
C23 C24 1.383(6) yes
C23 H231 0.930 no
C24 C25 1.385(6) yes
C24 H241 0.924 no
C25 C26 1.398(5) yes
C25 H251 0.937 no
C27 C28 1.384(6) yes
C27 C32 1.404(5) yes
C28 C29 1.395(6) yes
C28 H281 0.927 no
C29 C30 1.381(7) yes
C29 H291 0.931 no
C30 C31 1.378(7) yes
C30 H301 0.928 no
C31 C32 1.383(6) yes
C31 H311 0.939 no
C32 H321 0.937 no
C33 C34 1.404(6) yes
C33 C38 1.387(6) yes
C34 C35 1.383(6) yes
C34 H341 0.932 no
C35 C36 1.396(7) yes
C35 H351 0.931 no
C36 C37 1.392(6) yes
C36 H361 0.942 no
C37 C38 1.384(6) yes
C37 H371 0.927 no
C38 H381 0.939 no
C39 C40 1.388(6) yes
C39 C44 1.391(5) yes
C40 C41 1.396(6) yes
C40 H401 0.929 no
C41 C42 1.383(7) yes
C41 H411 0.933 no
C42 C43 1.380(7) yes
C42 H421 0.920 no
C43 C44 1.393(6) yes
C43 H431 0.922 no
C44 H441 0.928 no
C45 C46 1.394(5) yes
C45 C50 1.389(5) yes
C46 C47 1.388(6) yes
C46 H461 0.930 no
C47 C48 1.380(6) yes
C47 H471 0.929 no
C48 C49 1.378(7) yes
C48 H481 0.929 no
C49 C50 1.395(6) yes
C49 H491 0.933 no
C50 H501 0.931 no
C51 C52 1.384(5) yes
C51 C56 1.396(6) yes
C52 C53 1.386(6) yes
C52 H521 0.924 no
C53 C54 1.375(7) yes
C53 H531 0.932 no
C54 C55 1.373(7) yes
C54 H541 0.926 no
C55 C56 1.391(6) yes
C55 H551 0.932 no
C56 H561 0.930 no
C57 C58 1.379(6) yes
C57 C62 1.378(6) yes
C58 C59 1.376(7) yes
C58 H581 0.929 no
C59 C60 1.403(8) yes
C59 H591 0.935 no
C60 C61 1.366(8) yes
C60 H601 0.941 no
C61 C62 1.384(7) yes
C61 H611 0.932 no
C62 H621 0.934 no
C63 H631 1.003 no
C63 H632 1.002 no
C64 H641 0.976 no
C64 H642 0.970 no
